data_7161150
loop_
_publ_author_name
'Migulin, Alexander V.'
'Milyutin, Constantine V.'
'Komogortsev, Andrey N.'

_publ_section_title
;
 Synthesis of allomaltol containing pyridazines and their photochemical
 transformation into substituted
 benzo[<i>h</i>]pyrano[2,3-<i>f</i>]cinnolin-8-ones.
;
_journal_issue 14
_journal_name_full 'Organic &amp; biomolecular chemistry'
_journal_page_first 2971
_journal_page_last 2980
_journal_paper_doi 10.1039/d6ob00173d
_journal_volume 24
_journal_year 2026
_chemical_formula_moiety 'C23 H16 N2 O3, C H Cl3'
_chemical_formula_sum 'C24 H17 Cl3 N2 O3'
_chemical_formula_weight 487.74
_space_group_crystal_system monoclinic
_space_group_IT_number 14
_space_group_name_Hall '-P 2ybc'
_space_group_name_H-M_alt 'P 1 21/c 1'
_atom_sites_solution_hydrogens geom
_atom_sites_solution_primary direct
_atom_sites_solution_secondary difmap
_audit_creation_date 2025-05-05
_audit_creation_method
;
Olex2 1.5
(compiled 2021.11.18 svn.ra9532c28 for OlexSys, GUI svn.r6429)
;
_audit_update_record
;
2026-01-23 deposited with the CCDC.	2026-03-18 downloaded from the CCDC.
;
_cell_angle_alpha 90
_cell_angle_beta 109.806(2)
_cell_angle_gamma 90
_cell_formula_units_Z 4
_cell_length_a 10.17070(10)
_cell_length_b 30.9855(4)
_cell_length_c 7.13450(10)
_cell_measurement_reflns_used 10643
_cell_measurement_temperature 99.96(16)
_cell_measurement_theta_max 78.8200
_cell_measurement_theta_min 2.8480
_cell_volume 2115.39(5)
_computing_cell_refinement 'CrysAlisPro 1.171.44.106a (Rigaku OD, 2025)'
_computing_data_collection 'CrysAlisPro system (CCD 44.106a 64-bit (release 18-04-2025))'
_computing_data_reduction 'CrysAlisPro 1.171.44.106a (Rigaku OD, 2025)'
_computing_molecular_graphics 'Olex2 1.5 (Dolomanov et al., 2009)'
_computing_publication_material 'Olex2 1.5 (Dolomanov et al., 2009)'
_computing_structure_refinement 'XL  (Sheldrick, 2008)'
_computing_structure_solution 'SHELXT 2014/5 (Sheldrick, 2014)'
_diffrn_ambient_environment N~2~
_diffrn_ambient_temperature 99.96(16)
_diffrn_detector 'Hybrid Pixel Array Detector'
_diffrn_detector_area_resol_mean 10.0000
_diffrn_detector_type HyPix
_diffrn_measured_fraction_theta_full 0.988
_diffrn_measured_fraction_theta_max 0.954
_diffrn_measurement_details
;
List of Runs (angles in degrees, time in seconds):

  # Type    Start    End  Width  t~exp~   \w     \q     \k     \f   Frames
#--------------------------------------------------------------------------
  1  \w    -49.00 -22.00   0.50    1.50    --  -90.00  45.00-150.00   54
  2  \w    -31.00  26.00   0.50    0.50    --  -48.26  25.00 -73.00  114
  3  \w    -19.00  25.00   0.50    0.50    --  -48.26  19.00   0.00   88
  4  \w    -80.00 -20.00   0.50    1.50    --  -90.00  99.00  88.00  120
  5  \w    -24.00  20.00   0.50    0.50    --   48.26 -19.00   0.00   88
  6  \w     67.00 101.00   0.50    1.50    --  111.50 -77.00-120.00   68
  7  \w     60.00  86.00   0.50    1.50    --  111.50 -77.00 -60.00   52
  8  \w     40.00  65.00   0.50    1.50    --  111.50 -61.00  60.00   50
  9  \w     40.00  65.00   0.50    1.50    --  111.50 -77.00  90.00   50
 10  \w     40.00  65.00   0.50    1.50    --  111.50 -61.00  90.00   50
 11  \w     40.00  92.00   0.50    1.50    --  111.50 -77.00 150.00  104
 12  \w     79.00 104.00   0.50    1.50    --  111.50 -77.00  90.00   50
 13  \w     43.00  71.00   0.50    1.50    --  111.50 -61.00   0.00   56
 14  \w     59.00  85.00   0.50    1.50    --  111.50 -95.00  30.00   52
 15  \w     41.00 106.00   0.50    1.50    --  111.50 -99.00 -17.00  130
 16  \w     41.00 113.00   0.50    1.50    --  111.50-127.00 -93.00  144
 17  \w     75.00 101.00   0.50    1.50    --  111.50-125.00  90.00   52
 18  \w     42.00  69.00   0.50    1.50    --  111.50-125.00  90.00   54
 19  \w    143.00 170.00   0.50    1.50    --  111.50  15.00   0.00   54
 20  \w    105.00 173.00   0.50    1.50    --  111.50  25.00 -73.00  136
 21  \w    102.00 132.00   0.50    1.50    --  111.50  15.00   0.00   60
 22  \w     38.00 123.00   0.50    0.50    --   48.26  25.00 -73.00  170
 23  \w    100.00 145.00   0.50    1.50    --  111.50  77.00-180.00   90
 24  \w    152.00 178.00   0.50    1.50    --  111.50 125.00-180.00   52
 25  \w     95.00 137.00   0.50    1.50    --  111.50 125.00-180.00   84
 26  \w     94.00 145.00   0.50    1.50    --  111.50 127.00 -17.00  102
 27  \w    106.00 132.00   0.50    1.50    --  111.50 125.00  60.00   52
 28  \w    153.00 178.00   0.50    1.50    --  111.50 125.00  60.00   50
;
_diffrn_measurement_device 'four-circle diffractometer'
_diffrn_measurement_device_type 'XtaLAB Synergy, Dualflex, HyPix'
_diffrn_measurement_method '\w scans'
_diffrn_orient_matrix_type 'CrysAlisPro convention (1999,Acta A55,543-557)'
_diffrn_orient_matrix_UB_11 0.1237284000
_diffrn_orient_matrix_UB_12 -0.0280773000
_diffrn_orient_matrix_UB_13 0.1254479000
_diffrn_orient_matrix_UB_21 0.0883642000
_diffrn_orient_matrix_UB_22 0.0409176000
_diffrn_orient_matrix_UB_23 0.0731142000
_diffrn_orient_matrix_UB_31 -0.0530358000
_diffrn_orient_matrix_UB_32 0.0028759000
_diffrn_orient_matrix_UB_33 0.1778281000
_diffrn_radiation_monochromator mirror
_diffrn_radiation_probe x-ray
_diffrn_radiation_type 'Cu K\a'
_diffrn_radiation_wavelength 1.54184
_diffrn_reflns_av_R_equivalents 0.0324
_diffrn_reflns_av_unetI/netI 0.0295
_diffrn_reflns_Laue_measured_fraction_full 0.988
_diffrn_reflns_Laue_measured_fraction_max 0.954
_diffrn_reflns_limit_h_max 12
_diffrn_reflns_limit_h_min -12
_diffrn_reflns_limit_k_max 39
_diffrn_reflns_limit_k_min -38
_diffrn_reflns_limit_l_max 8
_diffrn_reflns_limit_l_min -6
_diffrn_reflns_number 16251
_diffrn_reflns_point_group_measured_fraction_full 0.988
_diffrn_reflns_point_group_measured_fraction_max 0.954
_diffrn_reflns_theta_full 67.684
_diffrn_reflns_theta_max 79.612
_diffrn_reflns_theta_min 2.852
_diffrn_source 'micro-focus sealed X-ray tube'
_diffrn_source_type 'PhotonJet (Cu) X-ray Source'
_exptl_absorpt_coefficient_mu 4.188
_exptl_absorpt_correction_T_max 1.000
_exptl_absorpt_correction_T_min 0.401
_exptl_absorpt_correction_type gaussian
_exptl_absorpt_process_details
;
CrysAlisPro 1.171.44.106a (Rigaku Oxford Diffraction, 2025)
Numerical absorption correction based on gaussian integration over
a multifaceted crystal model
Empirical absorption correction using spherical harmonics,
implemented in SCALE3 ABSPACK scaling algorithm.
;
_exptl_crystal_colour yellow
_exptl_crystal_density_diffrn 1.531
_exptl_crystal_density_method 'not measured'
_exptl_crystal_description block
_exptl_crystal_F_000 1000
_exptl_crystal_size_max 0.32
_exptl_crystal_size_mid 0.16
_exptl_crystal_size_min 0.12
_refine_diff_density_max 0.342
_refine_diff_density_min -0.527
_refine_diff_density_rms 0.052
_refine_ls_extinction_method none
_refine_ls_goodness_of_fit_ref 1.075
_refine_ls_hydrogen_treatment constr
_refine_ls_matrix_type full
_refine_ls_number_parameters 291
_refine_ls_number_reflns 4376
_refine_ls_number_restraints 0
_refine_ls_restrained_S_all 1.075
_refine_ls_R_factor_all 0.0342
_refine_ls_R_factor_gt 0.0318
_refine_ls_shift/su_max 0.001
_refine_ls_shift/su_mean 0.000
_refine_ls_structure_factor_coef Fsqd
_refine_ls_weighting_details 'w=1/[\s^2^(Fo^2^)+(0.0404P)^2^+0.7909P] where P=(Fo^2^+2Fc^2^)/3'
_refine_ls_weighting_scheme calc
_refine_ls_wR_factor_gt 0.0836
_refine_ls_wR_factor_ref 0.0852
_reflns_Friedel_coverage 0.000
_reflns_number_gt 4016
_reflns_number_total 4376
_reflns_threshold_expression 'I > 2\s(I)'
_cod_data_source_file d6ob00173d2.cif
_cod_data_source_block am-278
_cod_database_code 7161150
_shelx_shelxl_version_number 2018/3
_chemical_oxdiff_formula C24H17O3N2Cl3
_chemical_oxdiff_usercomment AM-278
_shelx_space_group_comment
;
The symmetry employed for this shelxl refinement is uniquely defined
by the following loop, which should always be used as a source of
symmetry information in preference to the above space-group names.
They are only intended as comments.
;
_shelx_estimated_absorpt_t_max 0.633
_shelx_estimated_absorpt_t_min 0.348
_diffrn_oxdiff_digest_od_ed
;

;
_olex2_refinement_description
;
1. Fixed Uiso
 At 1.2 times of:
  All C(H) groups
 At 1.5 times of:
  All C(H,H,H) groups
2.a Ternary CH refined with riding coordinates:
 C24(H24)
2.b Aromatic/amide H refined with riding coordinates:
 C2(H2), C6(H6), C10(H10), C12(H12), C13(H13), C17(H17), C18(H18), C19(H19),
 C20(H20), C21(H21)
2.c Idealised Me refined as rotating group:
 C22(H22A,H22B,H22C), C23(H23A,H23B,H23C)
;
_olex2_submission_special_instructions 'No special instructions were received'
_oxdiff_exptl_absorpt_empirical_details
;
Empirical correction (ABSPACK) includes:
- Absorption correction using spherical harmonics
- Frame scaling
;
_oxdiff_exptl_absorpt_empirical_full_max 1.468
_oxdiff_exptl_absorpt_empirical_full_min 0.858

loop_
_space_group_symop_operation_xyz
'x, y, z'
'-x, y+1/2, -z+1/2'
'-x, -y, -z'
'x, -y-1/2, z-1/2'

loop_
_atom_site_label
_atom_site_type_symbol
_atom_site_fract_x
_atom_site_fract_y
_atom_site_fract_z
_atom_site_U_iso_or_equiv
_atom_site_adp_type
_atom_site_occupancy
_atom_site_site_symmetry_order
_atom_site_calc_flag
_atom_site_refinement_flags_posn
_atom_site_refinement_flags_adp
_atom_site_refinement_flags_occupancy
_atom_site_disorder_assembly
_atom_site_disorder_group
Cl1 Cl 0.39592(4) 0.54534(2) 1.05999(6) 0.03149(11) Uani 1 1 d . . . . .
Cl2 Cl 0.15565(4) 0.56420(2) 0.70721(6) 0.03195(11) Uani 1 1 d . . . . .
Cl3 Cl 0.43473(4) 0.57965(2) 0.70708(7) 0.03932(12) Uani 1 1 d . . . . .
O1 O 0.42878(10) 0.78623(3) 0.24923(14) 0.0176(2) Uani 1 1 d . . . . .
O2 O 0.31493(11) 0.66169(3) 0.10395(15) 0.0234(2) Uani 1 1 d . . . . .
O3 O 0.63497(12) 0.56385(3) 0.48596(16) 0.0277(2) Uani 1 1 d . . . . .
N1 N 0.92982(13) 0.79421(4) 0.64760(18) 0.0237(3) Uani 1 1 d . . . . .
N2 N 0.89912(13) 0.75260(4) 0.62592(18) 0.0233(3) Uani 1 1 d . . . . .
C1 C 0.83014(14) 0.82453(5) 0.5722(2) 0.0202(3) Uani 1 1 d . . . . .
C2 C 0.69250(14) 0.81356(5) 0.4643(2) 0.0197(3) Uani 1 1 d . . . . .
H2 H 0.623796 0.835101 0.409031 0.024 Uiso 1 1 calc R U . . .
C3 C 0.65930(14) 0.76997(5) 0.44033(19) 0.0180(3) Uani 1 1 d . . . . .
C4 C 0.52203(14) 0.75387(5) 0.32659(19) 0.0171(3) Uani 1 1 d . . . . .
C5 C 0.29502(14) 0.77612(5) 0.13267(19) 0.0183(3) Uani 1 1 d . . . . .
C6 C 0.25583(14) 0.73504(5) 0.0864(2) 0.0192(3) Uani 1 1 d . . . . .
H6 H 0.162559 0.729317 0.003118 0.023 Uiso 1 1 calc R U . . .
C7 C 0.35048(14) 0.69911(5) 0.15882(19) 0.0181(3) Uani 1 1 d . . . . .
C8 C 0.49119(14) 0.71077(5) 0.29791(19) 0.0172(3) Uani 1 1 d . . . . .
C9 C 0.59949(14) 0.67940(5) 0.40011(19) 0.0183(3) Uani 1 1 d . . . . .
C10 C 0.57141(15) 0.63504(5) 0.3977(2) 0.0213(3) Uani 1 1 d . . . . .
H10 H 0.480313 0.624677 0.325810 0.026 Uiso 1 1 calc R U . . .
C11 C 0.67555(16) 0.60611(5) 0.4993(2) 0.0228(3) Uani 1 1 d . . . . .
C12 C 0.81078(16) 0.62048(5) 0.6047(2) 0.0245(3) Uani 1 1 d . . . . .
H12 H 0.881826 0.600517 0.672733 0.029 Uiso 1 1 calc R U . . .
C13 C 0.83956(15) 0.66390(5) 0.6087(2) 0.0239(3) Uani 1 1 d . . . . .
H13 H 0.931428 0.673724 0.680101 0.029 Uiso 1 1 calc R U . . .
C14 C 0.73645(14) 0.69404(5) 0.5099(2) 0.0198(3) Uani 1 1 d . . . . .
C15 C 0.76631(14) 0.73978(5) 0.52548(19) 0.0193(3) Uani 1 1 d . . . . .
C16 C 0.87691(15) 0.87007(5) 0.6077(2) 0.0210(3) Uani 1 1 d . . . . .
C17 C 0.78320(15) 0.90264(5) 0.6102(2) 0.0234(3) Uani 1 1 d . . . . .
H17 H 0.688553 0.895548 0.590338 0.028 Uiso 1 1 calc R U . . .
C18 C 0.82636(17) 0.94530(5) 0.6415(2) 0.0264(3) Uani 1 1 d . . . . .
H18 H 0.761479 0.967259 0.642812 0.032 Uiso 1 1 calc R U . . .
C19 C 0.96470(17) 0.95585(5) 0.6709(2) 0.0285(3) Uani 1 1 d . . . . .
H19 H 0.994621 0.985036 0.692641 0.034 Uiso 1 1 calc R U . . .
C20 C 1.05931(16) 0.92363(6) 0.6686(2) 0.0289(3) Uani 1 1 d . . . . .
H20 H 1.153847 0.930892 0.688596 0.035 Uiso 1 1 calc R U . . .
C21 C 1.01617(15) 0.88079(5) 0.6371(2) 0.0250(3) Uani 1 1 d . . . . .
H21 H 1.081121 0.858877 0.635532 0.030 Uiso 1 1 calc R U . . .
C22 C 0.20787(15) 0.81547(5) 0.0717(2) 0.0231(3) Uani 1 1 d . . . . .
H22A H 0.117091 0.807744 -0.026139 0.035 Uiso 1 1 calc R U . . .
H22B H 0.255104 0.836182 0.012335 0.035 Uiso 1 1 calc R U . . .
H22C H 0.193834 0.828469 0.188747 0.035 Uiso 1 1 calc R U . . .
C23 C 0.73692(19) 0.53237(5) 0.5891(2) 0.0321(4) Uani 1 1 d . . . . .
H23A H 0.694143 0.503631 0.567895 0.048 Uiso 1 1 calc R U . . .
H23B H 0.771302 0.538962 0.731893 0.048 Uiso 1 1 calc R U . . .
H23C H 0.815062 0.532968 0.538108 0.048 Uiso 1 1 calc R U . . .
C24 C 0.32629(16) 0.57986(5) 0.8543(2) 0.0261(3) Uani 1 1 d . . . . .
H24 H 0.322787 0.609845 0.904185 0.031 Uiso 1 1 calc R U . . .

loop_
_atom_site_aniso_label
_atom_site_aniso_U_11
_atom_site_aniso_U_22
_atom_site_aniso_U_33
_atom_site_aniso_U_23
_atom_site_aniso_U_13
_atom_site_aniso_U_12
Cl1 0.02940(19) 0.0325(2) 0.02784(19) 0.00250(14) 0.00350(15) 0.00643(15)
Cl2 0.01966(18) 0.0421(2) 0.0309(2) 0.00145(15) 0.00443(14) 0.00219(15)
Cl3 0.0273(2) 0.0546(3) 0.0380(2) 0.00191(19) 0.01365(17) -0.00616(18)
O1 0.0117(4) 0.0209(5) 0.0174(4) 0.0003(4) 0.0012(4) 0.0004(4)
O2 0.0194(5) 0.0211(5) 0.0262(5) -0.0020(4) 0.0031(4) -0.0010(4)
O3 0.0302(6) 0.0229(5) 0.0264(5) 0.0031(4) 0.0050(4) 0.0079(4)
N1 0.0161(5) 0.0314(7) 0.0210(6) -0.0015(5) 0.0030(5) -0.0018(5)
N2 0.0152(6) 0.0319(7) 0.0204(6) -0.0021(5) 0.0028(5) -0.0001(5)
C1 0.0147(6) 0.0307(7) 0.0149(6) -0.0012(5) 0.0049(5) -0.0024(5)
C2 0.0157(6) 0.0278(7) 0.0153(6) 0.0000(5) 0.0046(5) -0.0001(5)
C3 0.0138(6) 0.0276(7) 0.0129(6) -0.0004(5) 0.0048(5) -0.0005(5)
C4 0.0132(6) 0.0243(7) 0.0140(6) 0.0013(5) 0.0049(5) 0.0012(5)
C5 0.0131(6) 0.0267(7) 0.0137(6) -0.0008(5) 0.0025(5) -0.0001(5)
C6 0.0135(6) 0.0253(7) 0.0171(6) -0.0012(5) 0.0030(5) -0.0005(5)
C7 0.0151(6) 0.0233(7) 0.0165(6) -0.0005(5) 0.0063(5) -0.0010(5)
C8 0.0140(6) 0.0241(7) 0.0138(6) -0.0001(5) 0.0053(5) 0.0019(5)
C9 0.0155(6) 0.0264(7) 0.0138(6) 0.0003(5) 0.0060(5) 0.0030(5)
C10 0.0193(6) 0.0255(7) 0.0183(6) 0.0007(5) 0.0053(5) 0.0035(6)
C11 0.0251(7) 0.0260(7) 0.0183(6) 0.0000(5) 0.0087(6) 0.0057(6)
C12 0.0217(7) 0.0320(8) 0.0183(6) 0.0015(6) 0.0050(6) 0.0115(6)
C13 0.0172(6) 0.0358(8) 0.0174(6) -0.0010(6) 0.0042(5) 0.0064(6)
C14 0.0160(6) 0.0293(7) 0.0148(6) -0.0009(5) 0.0059(5) 0.0034(6)
C15 0.0139(6) 0.0298(7) 0.0143(6) -0.0007(5) 0.0050(5) 0.0009(6)
C16 0.0164(6) 0.0319(8) 0.0132(6) 0.0000(5) 0.0030(5) -0.0036(6)
C17 0.0191(6) 0.0323(8) 0.0170(6) 0.0000(5) 0.0039(5) -0.0040(6)
C18 0.0268(8) 0.0307(8) 0.0199(7) 0.0004(6) 0.0055(6) -0.0020(6)
C19 0.0306(8) 0.0310(8) 0.0214(7) -0.0009(6) 0.0056(6) -0.0104(6)
C20 0.0205(7) 0.0408(9) 0.0232(7) -0.0004(6) 0.0045(6) -0.0096(7)
C21 0.0173(7) 0.0367(8) 0.0191(6) -0.0005(6) 0.0038(5) -0.0043(6)
C22 0.0164(6) 0.0226(7) 0.0250(7) -0.0009(5) 0.0003(5) 0.0005(5)
C23 0.0394(9) 0.0279(8) 0.0250(7) 0.0042(6) 0.0058(7) 0.0142(7)
C24 0.0250(7) 0.0239(7) 0.0270(7) -0.0021(6) 0.0058(6) 0.0015(6)

loop_
_atom_type_symbol
_atom_type_description
_atom_type_scat_dispersion_real
_atom_type_scat_dispersion_imag
_atom_type_scat_source
C C 0.0181 0.0091 'International Tables Vol C Tables 4.2.6.8 and 6.1.1.4'
H H 0.0000 0.0000 'International Tables Vol C Tables 4.2.6.8 and 6.1.1.4'
Cl Cl 0.3639 0.7018 'International Tables Vol C Tables 4.2.6.8 and 6.1.1.4'
N N 0.0311 0.0180 'International Tables Vol C Tables 4.2.6.8 and 6.1.1.4'
O O 0.0492 0.0322 'International Tables Vol C Tables 4.2.6.8 and 6.1.1.4'

loop_
_exptl_crystal_face_index_h
_exptl_crystal_face_index_k
_exptl_crystal_face_index_l
_exptl_crystal_face_perp_dist
-5 -12 1 0.0759
4 0 -4 0.1447
4 13 1 0.0590
-4 3 4 0.1438
6 -8 0 0.0759
2 2 -5 0.1313
-6 8 1 0.0297
6 7 -1 0.0765
-6 -3 3 0.1131
1 20 -1 0.0860
-1 -20 0 0.0646
-4 -10 4 0.1360
4 -14 0 0.0692
2 -14 2 0.1143
2 -19 -1 0.0637
-4 14 3 0.0941

loop_
_geom_angle_atom_site_label_1
_geom_angle_atom_site_label_2
_geom_angle_atom_site_label_3
_geom_angle
_geom_angle_site_symmetry_1
_geom_angle_site_symmetry_3
_geom_angle_publ_flag
C4 O1 C5 119.34(11) . . ?
C11 O3 C23 117.90(13) . . ?
N2 N1 C1 120.99(12) . . ?
N1 N2 C15 120.03(13) . . ?
N1 C1 C2 121.86(14) . . ?
N1 C1 C16 116.05(12) . . ?
C2 C1 C16 122.08(13) . . ?
C1 C2 H2 121.2 . . ?
C3 C2 C1 117.56(13) . . ?
C3 C2 H2 121.2 . . ?
C2 C3 C4 123.59(13) . . ?
C2 C3 C15 118.24(13) . . ?
C15 C3 C4 118.13(13) . . ?
O1 C4 C3 112.39(12) . . ?
O1 C4 C8 124.33(12) . . ?
C8 C4 C3 123.28(13) . . ?
O1 C5 C22 111.23(12) . . ?
C6 C5 O1 121.20(13) . . ?
C6 C5 C22 127.57(13) . . ?
C5 C6 H6 118.8 . . ?
C5 C6 C7 122.40(13) . . ?
C7 C6 H6 118.8 . . ?
O2 C7 C6 121.32(12) . . ?
O2 C7 C8 123.50(13) . . ?
C6 C7 C8 115.17(12) . . ?
C4 C8 C7 117.20(12) . . ?
C4 C8 C9 118.46(12) . . ?
C9 C8 C7 124.31(12) . . ?
C10 C9 C8 121.90(13) . . ?
C10 C9 C14 118.49(13) . . ?
C14 C9 C8 119.59(13) . . ?
C9 C10 H10 119.7 . . ?
C11 C10 C9 120.64(14) . . ?
C11 C10 H10 119.7 . . ?
O3 C11 C10 115.02(14) . . ?
O3 C11 C12 124.15(13) . . ?
C10 C11 C12 120.83(14) . . ?
C11 C12 H12 120.5 . . ?
C13 C12 C11 119.10(14) . . ?
C13 C12 H12 120.5 . . ?
C12 C13 H13 119.2 . . ?
C12 C13 C14 121.55(14) . . ?
C14 C13 H13 119.2 . . ?
C9 C14 C15 119.76(13) . . ?
C13 C14 C9 119.38(14) . . ?
C13 C14 C15 120.80(13) . . ?
N2 C15 C3 121.29(14) . . ?
N2 C15 C14 118.26(13) . . ?
C3 C15 C14 120.45(12) . . ?
C17 C16 C1 120.69(13) . . ?
C17 C16 C21 119.23(14) . . ?
C21 C16 C1 120.08(14) . . ?
C16 C17 H17 119.6 . . ?
C18 C17 C16 120.81(14) . . ?
C18 C17 H17 119.6 . . ?
C17 C18 H18 120.1 . . ?
C17 C18 C19 119.84(16) . . ?
C19 C18 H18 120.1 . . ?
C18 C19 H19 120.0 . . ?
C18 C19 C20 119.92(15) . . ?
C20 C19 H19 120.0 . . ?
C19 C20 H20 119.8 . . ?
C19 C20 C21 120.33(14) . . ?
C21 C20 H20 119.8 . . ?
C16 C21 H21 120.1 . . ?
C20 C21 C16 119.87(15) . . ?
C20 C21 H21 120.1 . . ?
C5 C22 H22A 109.5 . . ?
C5 C22 H22B 109.5 . . ?
C5 C22 H22C 109.5 . . ?
H22A C22 H22B 109.5 . . ?
H22A C22 H22C 109.5 . . ?
H22B C22 H22C 109.5 . . ?
O3 C23 H23A 109.5 . . ?
O3 C23 H23B 109.5 . . ?
O3 C23 H23C 109.5 . . ?
H23A C23 H23B 109.5 . . ?
H23A C23 H23C 109.5 . . ?
H23B C23 H23C 109.5 . . ?
Cl1 C24 Cl2 111.44(9) . . ?
Cl1 C24 Cl3 109.80(8) . . ?
Cl1 C24 H24 108.7 . . ?
Cl2 C24 H24 108.7 . . ?
Cl3 C24 Cl2 109.44(8) . . ?
Cl3 C24 H24 108.7 . . ?

loop_
_geom_bond_atom_site_label_1
_geom_bond_atom_site_label_2
_geom_bond_distance
_geom_bond_site_symmetry_2
_geom_bond_publ_flag
Cl1 C24 1.7594(16) . ?
Cl2 C24 1.7648(16) . ?
Cl3 C24 1.7618(16) . ?
O1 C4 1.3620(17) . ?
O1 C5 1.3689(16) . ?
O2 C7 1.2378(18) . ?
O3 C11 1.3666(19) . ?
O3 C23 1.4322(19) . ?
N1 N2 1.3231(19) . ?
N1 C1 1.353(2) . ?
N2 C15 1.3564(18) . ?
C1 C2 1.3921(19) . ?
C1 C16 1.483(2) . ?
C2 H2 0.9500 . ?
C2 C3 1.389(2) . ?
C3 C4 1.4452(19) . ?
C3 C15 1.407(2) . ?
C4 C8 1.371(2) . ?
C5 C6 1.341(2) . ?
C5 C22 1.483(2) . ?
C6 H6 0.9500 . ?
C6 C7 1.448(2) . ?
C7 C8 1.4836(18) . ?
C8 C9 1.4646(19) . ?
C9 C10 1.403(2) . ?
C9 C14 1.4213(19) . ?
C10 H10 0.9500 . ?
C10 C11 1.389(2) . ?
C11 C12 1.398(2) . ?
C12 H12 0.9500 . ?
C12 C13 1.375(2) . ?
C13 H13 0.9500 . ?
C13 C14 1.403(2) . ?
C14 C15 1.446(2) . ?
C16 C17 1.392(2) . ?
C16 C21 1.400(2) . ?
C17 H17 0.9500 . ?
C17 C18 1.387(2) . ?
C18 H18 0.9500 . ?
C18 C19 1.389(2) . ?
C19 H19 0.9500 . ?
C19 C20 1.390(3) . ?
C20 H20 0.9500 . ?
C20 C21 1.392(2) . ?
C21 H21 0.9500 . ?
C22 H22A 0.9800 . ?
C22 H22B 0.9800 . ?
C22 H22C 0.9800 . ?
C23 H23A 0.9800 . ?
C23 H23B 0.9800 . ?
C23 H23C 0.9800 . ?
C24 H24 1.0000 . ?

loop_
_geom_torsion_atom_site_label_1
_geom_torsion_atom_site_label_2
_geom_torsion_atom_site_label_3
_geom_torsion_atom_site_label_4
_geom_torsion
_geom_torsion_site_symmetry_1
_geom_torsion_site_symmetry_2
_geom_torsion_site_symmetry_3
_geom_torsion_site_symmetry_4
_geom_torsion_publ_flag
O1 C4 C8 C7 5.64(19) . . . . ?
O1 C4 C8 C9 -176.32(11) . . . . ?
O1 C5 C6 C7 1.2(2) . . . . ?
O2 C7 C8 C4 172.10(13) . . . . ?
O2 C7 C8 C9 -5.8(2) . . . . ?
O3 C11 C12 C13 -179.67(13) . . . . ?
N1 N2 C15 C3 0.9(2) . . . . ?
N1 N2 C15 C14 -178.35(12) . . . . ?
N1 C1 C2 C3 1.6(2) . . . . ?
N1 C1 C16 C17 -154.62(13) . . . . ?
N1 C1 C16 C21 26.02(18) . . . . ?
N2 N1 C1 C2 -1.8(2) . . . . ?
N2 N1 C1 C16 179.43(12) . . . . ?
C1 N1 N2 C15 0.5(2) . . . . ?
C1 C2 C3 C4 -177.89(12) . . . . ?
C1 C2 C3 C15 -0.24(19) . . . . ?
C1 C16 C17 C18 -179.39(13) . . . . ?
C1 C16 C21 C20 179.44(13) . . . . ?
C2 C1 C16 C17 26.7(2) . . . . ?
C2 C1 C16 C21 -152.71(13) . . . . ?
C2 C3 C4 O1 -1.19(18) . . . . ?
C2 C3 C4 C8 177.70(13) . . . . ?
C2 C3 C15 N2 -0.99(19) . . . . ?
C2 C3 C15 C14 178.20(12) . . . . ?
C3 C4 C8 C7 -173.11(12) . . . . ?
C3 C4 C8 C9 4.93(19) . . . . ?
C4 O1 C5 C6 -2.86(18) . . . . ?
C4 O1 C5 C22 177.02(11) . . . . ?
C4 C3 C15 N2 176.79(12) . . . . ?
C4 C3 C15 C14 -4.01(18) . . . . ?
C4 C8 C9 C10 172.31(12) . . . . ?
C4 C8 C9 C14 -5.98(19) . . . . ?
C5 O1 C4 C3 178.10(11) . . . . ?
C5 O1 C4 C8 -0.77(19) . . . . ?
C5 C6 C7 O2 -175.23(13) . . . . ?
C5 C6 C7 C8 3.66(19) . . . . ?
C6 C7 C8 C4 -6.75(17) . . . . ?
C6 C7 C8 C9 175.34(12) . . . . ?
C7 C8 C9 C10 -9.8(2) . . . . ?
C7 C8 C9 C14 171.90(12) . . . . ?
C8 C9 C10 C11 -178.71(13) . . . . ?
C8 C9 C14 C13 179.53(12) . . . . ?
C8 C9 C14 C15 2.19(19) . . . . ?
C9 C10 C11 O3 179.79(12) . . . . ?
C9 C10 C11 C12 -0.6(2) . . . . ?
C9 C14 C15 N2 -177.93(12) . . . . ?
C9 C14 C15 C3 2.85(19) . . . . ?
C10 C9 C14 C13 1.18(19) . . . . ?
C10 C9 C14 C15 -176.15(12) . . . . ?
C10 C11 C12 C13 0.7(2) . . . . ?
C11 C12 C13 C14 0.1(2) . . . . ?
C12 C13 C14 C9 -1.1(2) . . . . ?
C12 C13 C14 C15 176.25(13) . . . . ?
C13 C14 C15 N2 4.77(19) . . . . ?
C13 C14 C15 C3 -174.45(12) . . . . ?
C14 C9 C10 C11 -0.4(2) . . . . ?
C15 C3 C4 O1 -178.85(11) . . . . ?
C15 C3 C4 C8 0.04(19) . . . . ?
C16 C1 C2 C3 -179.71(12) . . . . ?
C16 C17 C18 C19 -0.1(2) . . . . ?
C17 C16 C21 C20 0.1(2) . . . . ?
C17 C18 C19 C20 0.1(2) . . . . ?
C18 C19 C20 C21 -0.1(2) . . . . ?
C19 C20 C21 C16 0.0(2) . . . . ?
C21 C16 C17 C18 0.0(2) . . . . ?
C22 C5 C6 C7 -178.70(13) . . . . ?
C23 O3 C11 C10 -179.35(13) . . . . ?
C23 O3 C11 C12 1.0(2) . . . . ?

loop_
_exptl_oxdiff_crystal_face_indexfrac_h
_exptl_oxdiff_crystal_face_indexfrac_k
_exptl_oxdiff_crystal_face_indexfrac_l
_exptl_oxdiff_crystal_face_x
_exptl_oxdiff_crystal_face_y
_exptl_oxdiff_crystal_face_z
-5.2592 -11.9858 0.7850 -0.2157 -0.8978 0.3840
4.3852 -0.4593 -4.2991 0.0162 0.0544 -0.9984
4.2577 13.3648 0.6410 0.2320 0.9700 -0.0734
-3.5666 3.1168 4.4530 0.0298 0.1379 0.9900
5.7950 -7.9511 -0.2076 0.9142 0.1716 -0.3671
2.1852 1.9328 -4.6088 -0.3621 -0.0648 -0.9299
-5.9489 7.7755 0.5683 -0.8831 -0.1660 0.4389
6.0829 7.1880 -0.7708 0.4541 0.7753 -0.4390
-5.9548 -3.2523 3.1626 -0.2487 -0.4280 0.8689
1.0059 19.8161 -0.5913 -0.5061 0.8565 -0.1015
-0.6729 -20.0108 0.2378 0.5084 -0.8609 0.0204
-3.7786 -10.0912 3.7235 0.2829 -0.4746 0.8335
4.4282 -14.1528 -0.0433 0.9398 -0.1910 -0.2833
2.2114 -13.5981 2.3266 0.9473 -0.1909 0.2573
2.1794 -18.9726 -0.6711 0.7182 -0.6328 -0.2895
-3.7107 14.3368 2.7140 -0.5212 0.4572 0.7207
